data_2106966
loop_
_publ_author_name
'Goodyear, J.'
'Steigmann, G.A.'

_publ_section_title
;
 The crystal structure of alpha-Cd P2
;
_journal_name_full 'Acta Crystallographica B (24,1968-38,1982)'
_journal_page_first 2371
_journal_page_last 2374
_journal_volume 25
_journal_year 1969
_chemical_formula_sum 'Cd P2'
_space_group_IT_number 33
_symmetry_space_group_name_Hall 'P 2c -2n'
_symmetry_space_group_name_H-M 'P n a 21'
_cell_angle_alpha 90
_cell_angle_beta 90
_cell_angle_gamma 90
_cell_formula_units_Z 4
_cell_length_a 9.9
_cell_length_b 5.408
_cell_length_c 5.171
_cell_volume 276.851
_citation_journal_id_ASTM ACBCAR
_cod_data_source_file Goodyear_ACBCAR_1969_1147.cif
_cod_data_source_block Cd1P2
_cod_original_cell_volume 276.8512
_cod_original_formula_sum 'Cd1 P2'
_cod_database_code 2106966

loop_
_symmetry_equiv_pos_as_xyz
x,y,z
-x,-y,z+1/2
-x+1/2,y+1/2,z+1/2
x+1/2,-y+1/2,z

loop_
_atom_site_label
_atom_site_type_symbol
_atom_site_fract_x
_atom_site_fract_y
_atom_site_fract_z
_atom_site_occupancy
_atom_site_U_iso_or_equiv
P2 P-1 -0.0074 0.2697 -0.0676 1 0.0
P1 P-1 0.1186 0.4458 0.585 1 0.0
Cd1 Cd+2 0.1529 0.1016 0.2606 1 0.0
